data_7249020
loop_
_publ_author_name
'Su\<sanj, Ru\/der'
'Bedekovi\'c, Nikola'
'Cerovski, Sara'
'Baus Topi\'c, Nea'
'Nemec, Vinko'
'Cin\<ci\'c, Dominik'

_publ_section_title
;
 Evaluation of halogen bonding proclivity of oxazole derivatives carrying
 multiple acceptor sites in cocrystals with perfluorinated iodobenzenes
;
_journal_issue 31
_journal_name_full CrystEngComm
_journal_page_first 4137
_journal_page_last 4145
_journal_paper_doi 10.1039/D4CE00557K
_journal_volume 26
_journal_year 2024
_chemical_formula_moiety '2(C6 F4 I2), C9 H7 N O'
_chemical_formula_sum 'C21 H7 F8 I4 N O'
_chemical_formula_weight 948.88
_chemical_name_systematic phen-ox_14tfib_2
_space_group_crystal_system monoclinic
_space_group_IT_number 15
_space_group_name_Hall '-C 2yc'
_space_group_name_H-M_alt 'C 1 2/c 1'
_atom_sites_solution_hydrogens geom
_atom_sites_solution_primary dual
_audit_creation_date 2023-04-25
_audit_creation_method
;
Olex2 1.3-ac4
(compiled 2020.11.27 svn.r5f609507 for Rigaku Oxford Diffraction, GUI svn.r6214)
;
_audit_update_record
;
2024-05-28 deposited with the CCDC.	2024-07-09 downloaded from the CCDC.
;
_cell_angle_alpha 90
_cell_angle_beta 127.927(7)
_cell_angle_gamma 90
_cell_formula_units_Z 8
_cell_length_a 29.7446(14)
_cell_length_b 8.7558(2)
_cell_length_c 24.0108(11)
_cell_measurement_reflns_used 27837
_cell_measurement_temperature 170.00(10)
_cell_measurement_theta_max 33.8840
_cell_measurement_theta_min 2.4670
_cell_volume 4932.6(6)
_computing_cell_refinement 'CrysAlisPro 1.171.42.81a (Rigaku OD, 2023)'
_computing_data_collection 'CrysAlisPro 1.171.42.81a (Rigaku OD, 2023)'
_computing_data_reduction 'CrysAlisPro 1.171.42.81a (Rigaku OD, 2023)'
_computing_molecular_graphics 'Olex2 1.3-ac4 (Dolomanov et al., 2009)'
_computing_publication_material 'Olex2 1.3-ac4 (Dolomanov et al., 2009)'
_computing_structure_refinement 'SHELXL 2018/3 (Sheldrick, 2015)'
_computing_structure_solution 'SHELXT 2018/2 (Sheldrick, 2018)'
_diffrn_ambient_environment N~2~
_diffrn_ambient_temperature 170.00(10)
_diffrn_detector 'Hybrid Pixel Array Detector'
_diffrn_detector_area_resol_mean 10.0000
_diffrn_detector_type HyPix
_diffrn_measured_fraction_theta_full 0.999
_diffrn_measured_fraction_theta_max 1.000
_diffrn_measurement_details
;
List of Runs (angles in degrees, time in seconds):

  # Type    Start    End  Width  t~exp~   \w     \q     \k     \f   Frames
#--------------------------------------------------------------------------
  1  \w    -86.00   1.00   0.50    3.00    --  -12.98 -74.00  47.00  174
  2  \w    -58.00   1.00   0.50    3.00    --   13.76 -74.00  47.00  118
  3  \w     -7.00  73.00   0.50    3.00    --   13.76  74.00 176.00  160
  4  \w     -1.00  81.00   0.50    3.00    --   13.76  57.00 -30.00  164
  5  \w     44.00  87.00   0.50    3.00    --   13.76 178.00 -30.00   86
  6  \w    -53.00 -27.00   0.50    3.00    --   13.76 -19.00 -30.00   52
  7  \w    -22.00   5.00   0.50    3.00    --   13.76 -19.00 -30.00   54
  8  \w     -9.00  33.00   0.50    3.00    --   13.76  77.00-120.00   84
  9  \w     -9.00  35.00   0.50    3.00    --   13.76  77.00   0.00   88
 10  \w     45.00  86.00   0.50    3.00    --   13.76 178.00-150.00   82
 11  \w    -55.00  12.00   0.50    3.00    --   13.76 -38.00  90.00  134
 12  \w     39.00  64.00   0.50    3.00    --   13.76-178.00   0.00   50
;
_diffrn_measurement_device 'four-circle diffractometer'
_diffrn_measurement_device_type 'XtaLAB Synergy, Dualflex, HyPix'
_diffrn_measurement_method '\w scans'
_diffrn_orient_matrix_type 'CrysAlisPro convention (1999,Acta A55,543-557)'
_diffrn_orient_matrix_UB_11 0.0272995000
_diffrn_orient_matrix_UB_12 -0.0040845000
_diffrn_orient_matrix_UB_13 0.0081792000
_diffrn_orient_matrix_UB_21 -0.0125203000
_diffrn_orient_matrix_UB_22 -0.0295298000
_diffrn_orient_matrix_UB_23 -0.0341816000
_diffrn_orient_matrix_UB_31 -0.0034327000
_diffrn_orient_matrix_UB_32 0.0753107000
_diffrn_orient_matrix_UB_33 -0.0129476000
_diffrn_radiation_monochromator mirror
_diffrn_radiation_probe x-ray
_diffrn_radiation_type 'Mo K\a'
_diffrn_radiation_wavelength 0.71073
_diffrn_reflns_av_R_equivalents 0.0304
_diffrn_reflns_av_unetI/netI 0.0186
_diffrn_reflns_Laue_measured_fraction_full 0.999
_diffrn_reflns_Laue_measured_fraction_max 1.000
_diffrn_reflns_limit_h_max 41
_diffrn_reflns_limit_h_min -41
_diffrn_reflns_limit_k_max 11
_diffrn_reflns_limit_k_min -12
_diffrn_reflns_limit_l_max 33
_diffrn_reflns_limit_l_min -33
_diffrn_reflns_number 48908
_diffrn_reflns_point_group_measured_fraction_full 0.999
_diffrn_reflns_point_group_measured_fraction_max 1.000
_diffrn_reflns_theta_full 25.242
_diffrn_reflns_theta_max 29.997
_diffrn_reflns_theta_min 2.483
_diffrn_source 'micro-focus sealed X-ray tube'
_diffrn_source_type 'PhotonJet (Mo) X-ray Source'
_exptl_absorpt_coefficient_mu 5.130
_exptl_absorpt_correction_T_max 1.00000
_exptl_absorpt_correction_T_min 0.38769
_exptl_absorpt_correction_type multi-scan
_exptl_absorpt_process_details
;
CrysAlisPro 1.171.42.81a (Rigaku Oxford Diffraction, 2023)
Empirical absorption correction using spherical harmonics,
implemented in SCALE3 ABSPACK scaling algorithm.
;
_exptl_crystal_colour colourless
_exptl_crystal_colour_primary colourless
_exptl_crystal_density_diffrn 2.555
_exptl_crystal_description plate
_exptl_crystal_F_000 3456
_exptl_crystal_preparation 'Crystallization from'
_exptl_crystal_recrystallization_method 'Crystallization from'
_exptl_crystal_size_max 0.39
_exptl_crystal_size_mid 0.327
_exptl_crystal_size_min 0.074
_refine_diff_density_max 1.720
_refine_diff_density_min -1.612
_refine_diff_density_rms 0.092
_refine_ls_extinction_method none
_refine_ls_goodness_of_fit_ref 1.010
_refine_ls_hydrogen_treatment constr
_refine_ls_matrix_type full
_refine_ls_number_parameters 316
_refine_ls_number_reflns 7186
_refine_ls_number_restraints 0
_refine_ls_restrained_S_all 1.010
_refine_ls_R_factor_all 0.0330
_refine_ls_R_factor_gt 0.0249
_refine_ls_shift/su_max 0.003
_refine_ls_shift/su_mean 0.000
_refine_ls_structure_factor_coef Fsqd
_refine_ls_weighting_details 'w=1/[\s^2^(Fo^2^)+(0.0178P)^2^+15.8162P] where P=(Fo^2^+2Fc^2^)/3'
_refine_ls_weighting_scheme calc
_refine_ls_wR_factor_gt 0.0497
_refine_ls_wR_factor_ref 0.0519
_reflns_Friedel_coverage 0.000
_reflns_number_gt 6133
_reflns_number_total 7186
_reflns_threshold_expression 'I > 2\s(I)'
_cod_data_source_file d4ce00557k2.cif
_cod_data_source_block phox_12tfib_2
_cod_depositor_comments 'Adding full bibliography for 7249013--7249033.cif.'
_cod_original_cell_volume 4932.6(5)
_cod_database_code 7249020
_shelx_shelxl_version_number 2018/3
_chemical_oxdiff_formula 'C14 H7 N O I2 F4'
_chemical_oxdiff_usercomment phox+12tfib
_shelx_space_group_comment
;
The symmetry employed for this shelxl refinement is uniquely defined
by the following loop, which should always be used as a source of
symmetry information in preference to the above space-group names.
They are only intended as comments.
;
_shelx_estimated_absorpt_t_max 0.703
_shelx_estimated_absorpt_t_min 0.240
_reflns_odcompleteness_completeness 99.94
_reflns_odcompleteness_iscentric 1
_reflns_odcompleteness_theta 30.44
_olex2_refinement_description
;
1. Fixed Uiso
 At 1.2 times of:
  All C(H) groups
2.a Aromatic/amide H refined with riding coordinates:
 C6(H6), C5(H5), C2(H2), C9(H9), C3(H3), C4(H4), C8(H8)
;
_olex2_exptl_crystal_mounting_method 'Nylon loop in oil'
_olex2_submission_special_instructions 'No special instructions were received'
_oxdiff_exptl_absorpt_empirical_details
;
Empirical correction (ABSPACK) includes:
- Absorption correction using spherical harmonics
- Frame scaling
- Detector area scaling
;
_oxdiff_exptl_absorpt_empirical_full_max 1.630
_oxdiff_exptl_absorpt_empirical_full_min 0.682

loop_
_space_group_symop_operation_xyz
'x, y, z'
'-x, y, -z+1/2'
'x+1/2, y+1/2, z'
'-x+1/2, y+1/2, -z+1/2'
'-x, -y, -z'
'x, -y, z-1/2'
'-x+1/2, -y+1/2, -z'
'x+1/2, -y+1/2, z-1/2'

loop_
_atom_site_label
_atom_site_type_symbol
_atom_site_fract_x
_atom_site_fract_y
_atom_site_fract_z
_atom_site_U_iso_or_equiv
_atom_site_adp_type
_atom_site_occupancy
_atom_site_site_symmetry_order
_atom_site_calc_flag
_atom_site_refinement_flags_posn
_atom_site_refinement_flags_adp
_atom_site_refinement_flags_occupancy
_atom_site_disorder_assembly
_atom_site_disorder_group
I1 I 0.46295(2) 0.49480(2) 0.80836(2) 0.03555(5) Uani 1 1 d . . . . .
I3 I 0.53178(2) 0.26704(2) 0.49307(2) 0.03590(5) Uani 1 1 d . . . . .
I4 I 0.63332(2) 0.05355(2) 0.65749(2) 0.04394(6) Uani 1 1 d . . . . .
I2 I 0.34767(2) 0.56828(2) 0.82042(2) 0.04446(6) Uani 1 1 d . . . . .
F8 F 0.41624(7) 0.2654(2) 0.47163(9) 0.0436(4) Uani 1 1 d . . . . .
F1 F 0.24206(8) 0.3836(2) 0.69805(11) 0.0508(5) Uani 1 1 d . . . . .
F4 F 0.41015(8) 0.2881(2) 0.67550(11) 0.0513(5) Uani 1 1 d . . . . .
F5 F 0.56932(9) -0.0277(2) 0.71869(10) 0.0541(5) Uani 1 1 d . . . . .
F7 F 0.38434(8) 0.1490(2) 0.54515(10) 0.0476(4) Uani 1 1 d . . . . .
F2 F 0.22290(8) 0.2104(3) 0.59380(11) 0.0593(6) Uani 1 1 d . . . . .
F6 F 0.46168(9) 0.0064(2) 0.67082(11) 0.0518(5) Uani 1 1 d . . . . .
O1 O 0.67460(8) 0.5277(2) 0.96664(11) 0.0366(4) Uani 1 1 d . . . . .
F3 F 0.30720(9) 0.1615(3) 0.58240(11) 0.0621(6) Uani 1 1 d . . . . .
N1 N 0.58673(11) 0.6030(3) 0.91971(15) 0.0464(6) Uani 1 1 d . . . . .
C10 C 0.38093(11) 0.4051(3) 0.73729(13) 0.0281(5) Uani 1 1 d . . . . .
C16 C 0.51092(12) 0.1752(3) 0.55510(14) 0.0300(5) Uani 1 1 d . . . . .
C21 C 0.45586(12) 0.1913(3) 0.53215(14) 0.0322(6) Uani 1 1 d . . . . .
C11 C 0.33709(11) 0.4313(3) 0.74227(13) 0.0286(5) Uani 1 1 d . . . . .
C17 C 0.55008(12) 0.0985(3) 0.61868(14) 0.0322(6) Uani 1 1 d . . . . .
C12 C 0.28491(11) 0.3635(3) 0.69396(15) 0.0337(6) Uani 1 1 d . . . . .
C18 C 0.53275(13) 0.0443(3) 0.65688(14) 0.0362(6) Uani 1 1 d . . . . .
C19 C 0.47750(14) 0.0614(3) 0.63314(16) 0.0365(6) Uani 1 1 d . . . . .
C6 C 0.75552(11) 0.6086(3) 0.94668(14) 0.0320(6) Uani 1 1 d . . . . .
H6 H 0.764861 0.532612 0.980523 0.038 Uiso 1 1 calc R U . . .
C20 C 0.43858(12) 0.1337(3) 0.56988(15) 0.0342(6) Uani 1 1 d . . . . .
C7 C 0.65940(11) 0.6345(3) 0.91560(14) 0.0315(5) Uani 1 1 d . . . . .
C1 C 0.70188(11) 0.6758(3) 0.90621(13) 0.0299(5) Uani 1 1 d . . . . .
C13 C 0.27442(12) 0.2729(3) 0.64060(16) 0.0386(6) Uani 1 1 d . . . . .
C14 C 0.31696(14) 0.2481(3) 0.63474(16) 0.0396(7) Uani 1 1 d . . . . .
C15 C 0.36997(12) 0.3143(3) 0.68326(15) 0.0346(6) Uani 1 1 d . . . . .
C5 C 0.79562(13) 0.6529(4) 0.93751(16) 0.0397(6) Uani 1 1 d . . . . .
H5 H 0.832189 0.606377 0.965022 0.048 Uiso 1 1 calc R U . . .
C2 C 0.68921(14) 0.7871(4) 0.85673(16) 0.0422(7) Uani 1 1 d . . . . .
H2 H 0.652519 0.832988 0.828301 0.051 Uiso 1 1 calc R U . . .
C9 C 0.62850(13) 0.5168(4) 0.96520(18) 0.0431(7) Uani 1 1 d . . . . .
H9 H 0.627239 0.450364 0.995512 0.052 Uiso 1 1 calc R U . . .
C3 C 0.72956(15) 0.8309(4) 0.84887(17) 0.0469(8) Uani 1 1 d . . . . .
H3 H 0.720748 0.907859 0.815642 0.056 Uiso 1 1 calc R U . . .
C4 C 0.78270(15) 0.7633(4) 0.88907(18) 0.0452(7) Uani 1 1 d . . . . .
H4 H 0.810291 0.793045 0.883226 0.054 Uiso 1 1 calc R U . . .
C8 C 0.60595(13) 0.6791(4) 0.88680(16) 0.0420(7) Uani 1 1 d . . . . .
H8 H 0.584509 0.751406 0.849702 0.050 Uiso 1 1 calc R U . . .

loop_
_atom_site_aniso_label
_atom_site_aniso_U_11
_atom_site_aniso_U_22
_atom_site_aniso_U_33
_atom_site_aniso_U_23
_atom_site_aniso_U_13
_atom_site_aniso_U_12
I1 0.02690(8) 0.03830(10) 0.03246(9) -0.00191(7) 0.01368(7) -0.00398(7)
I3 0.04388(10) 0.03464(9) 0.03347(9) 0.00055(7) 0.02594(8) 0.00151(8)
I4 0.03487(10) 0.04121(11) 0.04338(11) 0.00175(8) 0.01779(9) 0.00989(8)
I2 0.06053(13) 0.04215(11) 0.04401(11) -0.00332(9) 0.03886(11) 0.00181(9)
F8 0.0367(9) 0.0569(11) 0.0283(8) 0.0083(8) 0.0156(7) 0.0133(8)
F1 0.0327(9) 0.0590(12) 0.0661(13) 0.0065(10) 0.0331(9) 0.0022(8)
F4 0.0458(10) 0.0592(12) 0.0602(12) -0.0201(10) 0.0382(10) -0.0050(9)
F5 0.0632(13) 0.0524(12) 0.0370(10) 0.0178(9) 0.0259(10) 0.0154(10)
F7 0.0388(10) 0.0593(12) 0.0483(10) -0.0061(9) 0.0287(9) -0.0018(8)
F2 0.0332(10) 0.0638(13) 0.0510(12) -0.0097(10) 0.0107(9) -0.0186(9)
F6 0.0738(14) 0.0478(11) 0.0520(11) 0.0034(9) 0.0478(11) -0.0039(10)
O1 0.0323(10) 0.0365(11) 0.0396(11) 0.0038(9) 0.0213(9) 0.0007(8)
F3 0.0673(14) 0.0633(13) 0.0528(12) -0.0334(11) 0.0355(11) -0.0218(11)
N1 0.0321(13) 0.0522(16) 0.0508(16) -0.0103(13) 0.0234(13) -0.0041(12)
C10 0.0242(12) 0.0266(12) 0.0258(12) 0.0014(9) 0.0115(10) 0.0011(9)
C16 0.0362(14) 0.0273(12) 0.0269(12) -0.0036(10) 0.0196(11) 0.0013(10)
C21 0.0348(14) 0.0337(14) 0.0239(12) -0.0016(10) 0.0160(11) 0.0035(11)
C11 0.0312(13) 0.0262(12) 0.0268(12) 0.0037(10) 0.0170(11) 0.0033(10)
C17 0.0342(14) 0.0279(13) 0.0303(13) -0.0021(10) 0.0177(12) 0.0032(11)
C12 0.0263(13) 0.0349(14) 0.0384(14) 0.0093(12) 0.0192(12) 0.0046(11)
C18 0.0436(16) 0.0311(14) 0.0256(12) 0.0022(10) 0.0171(12) 0.0051(12)
C19 0.0504(17) 0.0306(14) 0.0363(14) -0.0023(11) 0.0306(14) -0.0034(12)
C6 0.0299(13) 0.0307(13) 0.0275(12) 0.0002(10) 0.0137(11) 0.0016(10)
C20 0.0334(14) 0.0348(14) 0.0330(14) -0.0064(11) 0.0197(12) -0.0009(11)
C7 0.0284(13) 0.0296(13) 0.0266(12) -0.0038(10) 0.0119(11) 0.0006(10)
C1 0.0301(13) 0.0287(12) 0.0225(11) -0.0037(10) 0.0118(10) -0.0009(10)
C13 0.0267(13) 0.0371(15) 0.0353(14) 0.0016(12) 0.0106(12) -0.0069(11)
C14 0.0449(16) 0.0348(15) 0.0324(14) -0.0082(12) 0.0204(13) -0.0062(13)
C15 0.0326(14) 0.0346(14) 0.0366(14) -0.0027(11) 0.0213(12) 0.0010(11)
C5 0.0346(15) 0.0406(16) 0.0416(16) -0.0034(13) 0.0223(13) -0.0012(12)
C2 0.0412(16) 0.0408(16) 0.0300(14) 0.0052(12) 0.0144(13) 0.0053(13)
C9 0.0380(16) 0.0458(18) 0.0492(18) -0.0050(14) 0.0287(15) -0.0078(13)
C3 0.060(2) 0.0421(17) 0.0353(15) 0.0083(13) 0.0278(16) -0.0021(15)
C4 0.0522(19) 0.0446(17) 0.0477(18) -0.0076(14) 0.0353(16) -0.0124(15)
C8 0.0302(14) 0.0452(17) 0.0370(15) -0.0013(13) 0.0137(13) 0.0044(12)

loop_
_atom_type_symbol
_atom_type_description
_atom_type_scat_dispersion_real
_atom_type_scat_dispersion_imag
_atom_type_scat_source
C C 0.0033 0.0016 'International Tables Vol C Tables 4.2.6.8 and 6.1.1.4'
H H 0.0000 0.0000 'International Tables Vol C Tables 4.2.6.8 and 6.1.1.4'
F F 0.0171 0.0103 'International Tables Vol C Tables 4.2.6.8 and 6.1.1.4'
I I -0.4742 1.8119 'International Tables Vol C Tables 4.2.6.8 and 6.1.1.4'
N N 0.0061 0.0033 'International Tables Vol C Tables 4.2.6.8 and 6.1.1.4'
O O 0.0106 0.0060 'International Tables Vol C Tables 4.2.6.8 and 6.1.1.4'

loop_
_geom_angle_atom_site_label_1
_geom_angle_atom_site_label_2
_geom_angle_atom_site_label_3
_geom_angle
_geom_angle_site_symmetry_1
_geom_angle_site_symmetry_3
_geom_angle_publ_flag
C9 O1 C7 104.6(2) . . ?
C9 N1 C8 104.1(3) . . ?
C11 C10 I1 123.39(19) . . ?
C15 C10 I1 117.9(2) . . ?
C15 C10 C11 118.7(2) . . ?
C21 C16 I3 118.4(2) . . ?
C21 C16 C17 118.3(3) . . ?
C17 C16 I3 123.3(2) . . ?
F8 C21 C16 121.1(3) . . ?
F8 C21 C20 116.8(2) . . ?
C16 C21 C20 122.0(3) . . ?
C10 C11 I2 122.60(19) . . ?
C12 C11 I2 118.4(2) . . ?
C12 C11 C10 119.0(2) . . ?
C16 C17 I4 123.0(2) . . ?
C18 C17 I4 117.7(2) . . ?
C18 C17 C16 119.3(3) . . ?
F1 C12 C11 120.6(3) . . ?
F1 C12 C13 117.5(3) . . ?
C13 C12 C11 121.9(3) . . ?
F5 C18 C17 121.0(3) . . ?
F5 C18 C19 117.3(3) . . ?
C19 C18 C17 121.6(3) . . ?
F6 C19 C18 120.4(3) . . ?
F6 C19 C20 120.4(3) . . ?
C20 C19 C18 119.2(3) . . ?
C1 C6 C5 119.8(3) . . ?
F7 C20 C21 120.3(3) . . ?
F7 C20 C19 120.2(3) . . ?
C19 C20 C21 119.5(3) . . ?
O1 C7 C1 117.6(2) . . ?
C8 C7 O1 107.0(3) . . ?
C8 C7 C1 135.3(3) . . ?
C6 C1 C7 121.2(2) . . ?
C6 C1 C2 118.9(3) . . ?
C2 C1 C7 119.8(3) . . ?
F2 C13 C12 120.5(3) . . ?
F2 C13 C14 120.0(3) . . ?
C12 C13 C14 119.5(3) . . ?
F3 C14 C13 120.3(3) . . ?
F3 C14 C15 120.3(3) . . ?
C13 C14 C15 119.4(3) . . ?
F4 C15 C10 121.0(3) . . ?
F4 C15 C14 117.6(3) . . ?
C10 C15 C14 121.4(3) . . ?
C4 C5 C6 120.6(3) . . ?
C3 C2 C1 120.5(3) . . ?
N1 C9 O1 114.6(3) . . ?
C2 C3 C4 120.3(3) . . ?
C5 C4 C3 119.9(3) . . ?
C7 C8 N1 109.7(3) . . ?

loop_
_geom_bond_atom_site_label_1
_geom_bond_atom_site_label_2
_geom_bond_distance
_geom_bond_site_symmetry_2
_geom_bond_publ_flag
I1 C10 2.089(3) . ?
I3 C16 2.094(3) . ?
I4 C17 2.078(3) . ?
I2 C11 2.082(3) . ?
F8 C21 1.348(3) . ?
F1 C12 1.349(3) . ?
F4 C15 1.338(3) . ?
F5 C18 1.341(3) . ?
F7 C20 1.340(3) . ?
F2 C13 1.339(3) . ?
F6 C19 1.340(3) . ?
O1 C7 1.378(3) . ?
O1 C9 1.354(4) . ?
F3 C14 1.338(3) . ?
N1 C9 1.280(4) . ?
N1 C8 1.397(4) . ?
C10 C11 1.399(4) . ?
C10 C15 1.379(4) . ?
C16 C21 1.377(4) . ?
C16 C17 1.397(4) . ?
C21 C20 1.383(4) . ?
C11 C12 1.376(4) . ?
C17 C18 1.383(4) . ?
C12 C13 1.370(4) . ?
C18 C19 1.377(4) . ?
C19 C20 1.373(4) . ?
C6 C1 1.389(4) . ?
C6 C5 1.395(4) . ?
C7 C1 1.459(4) . ?
C7 C8 1.344(4) . ?
C1 C2 1.398(4) . ?
C13 C14 1.374(5) . ?
C14 C15 1.386(4) . ?
C5 C4 1.373(5) . ?
C2 C3 1.379(5) . ?
C3 C4 1.380(5) . ?
